data_7160156
loop_
_publ_author_name
'Bonner, Arlene'
'Baumann, Marcus'

_publ_section_title
;
 Continuous flow synthesis of the antiviral drug tecovirimat and related
 sp<sup>3</sup>-rich scaffolds.
;
_journal_issue 41
_journal_name_full 'Organic &amp; biomolecular chemistry'
_journal_page_first 8323
_journal_page_last 8327
_journal_paper_doi 10.1039/d4ob01379d
_journal_volume 22
_journal_year 2024
_chemical_absolute_configuration ad
_chemical_formula_moiety 'C11 H12 O2'
_chemical_formula_sum 'C11 H12 O2'
_chemical_formula_weight 176.21
_space_group_crystal_system orthorhombic
_space_group_IT_number 29
_space_group_name_Hall 'P 2c -2ac'
_space_group_name_H-M_alt 'P c a 21'
_atom_sites_solution_hydrogens geom
_atom_sites_solution_primary dual
_audit_creation_date 2023-10-24
_audit_creation_method
;
Olex2 1.5-ac5-024
(compiled 2022.04.12 svn.rca3783a0 for Rigaku Oxford Diffraction, GUI svn.r6498)
;
_audit_update_record
;
2024-08-20 deposited with the CCDC.	2024-09-18 downloaded from the CCDC.
;
_cell_angle_alpha 90
_cell_angle_beta 90
_cell_angle_gamma 90
_cell_formula_units_Z 4
_cell_length_a 11.30770(10)
_cell_length_b 7.30800(10)
_cell_length_c 10.1790(2)
_cell_measurement_reflns_used 7202
_cell_measurement_temperature 104.6(3)
_cell_measurement_theta_max 76.0580
_cell_measurement_theta_min 4.3140
_cell_volume 841.16(2)
_computing_cell_refinement 'CrysAlisPro 1.171.42.75a (Rigaku OD, 2022)'
_computing_data_collection 'CrysAlisPro 1.171.42.75a (Rigaku OD, 2022)'
_computing_data_reduction 'CrysAlisPro 1.171.42.75a (Rigaku OD, 2022)'
_computing_molecular_graphics 'Olex2 1.5-ac5-024 (Dolomanov et al., 2009)'
_computing_publication_material 'Olex2 1.5-ac5-024 (Dolomanov et al., 2009)'
_computing_structure_refinement 'SHELXL 2018/3 (Sheldrick, 2015)'
_computing_structure_solution 'SHELXT 2018/2 (Sheldrick, 2018)'
_diffrn_ambient_environment N~2~
_diffrn_ambient_temperature 104.6(3)
_diffrn_detector 'CCD plate'
_diffrn_detector_area_resol_mean 10.3196
_diffrn_detector_type Atlas
_diffrn_measured_fraction_theta_full 1.000
_diffrn_measured_fraction_theta_max 0.997
_diffrn_measurement_details
;
List of Runs (angles in degrees, time in seconds):

  # Type    Start    End  Width  t~exp~   \w     \q     \k     \f   Frames
#--------------------------------------------------------------------------
  1  \w    -36.00  75.00   1.00    1.00    --   42.20 -25.00   7.00  111
  2  \w     26.00  95.00   1.00    1.00    --   42.20-123.00 153.00   69
  3  \w     32.00 107.00   1.00    1.50    --  112.00 -99.00-128.00   75
  4  \w     80.00 178.00   1.00    1.50    --  112.00  25.00 170.00   98
  5  \w    104.00 178.00   1.00    1.50    --  112.00  99.00 -22.00   74
  6  \w     40.00 111.00   1.00    1.50    --  112.00-123.00 153.00   71
  7  \w     18.00 117.00   1.00    1.00    --   42.20  37.00  60.00   99
  8  \w      6.00  82.00   1.00    1.00    --   42.20 -99.00   0.00   76
  9  \w     40.00 141.00   1.00    1.50    --  112.00 -61.00-150.00  101
 10  \w     39.00 138.00   1.00    1.50    --  112.00 -45.00  30.00   99
 11  \w     39.00 109.00   1.00    1.50    --  112.00-111.00-150.00   70
 12  \w     39.00 109.00   1.00    1.50    --  112.00-111.00 -60.00   70
 13  \w     36.00 145.00   1.00    1.50    --  112.00 -77.00  30.00  109
 14  \w    -67.00  32.00   1.00    1.00    --  -42.20  37.00 -60.00   99
 15  \w     14.00 114.00   1.00    1.00    --   42.20  57.00-150.00  100
 16  \w     14.00 114.00   1.00    1.00    --   42.20  57.00 150.00  100
 17  \w     14.00 114.00   1.00    1.00    --   42.20  57.00 -60.00  100
 18  \w     84.00 178.00   1.00    1.50    --  112.00  30.00  60.00   94
 19  \w     86.00 178.00   1.00    1.50    --  112.00  45.00   0.00   92
 20  \w     59.00 178.00   1.00    1.50    --  112.00  15.00 -60.00  119
 21  \w     86.00 178.00   1.00    1.50    --  112.00  45.00-150.00   92
 22  \w     39.00  90.00   1.00    1.50    --  112.00-111.00  30.00   51
 23  \w     83.00 178.00   1.00    1.50    --  112.00  61.00  90.00   95
;
_diffrn_measurement_device 'four-circle diffractometer'
_diffrn_measurement_device_type 'SuperNova, Dual, Cu at home/near, Atlas'
_diffrn_measurement_method '\w scans'
_diffrn_orient_matrix_type 'CrysAlisPro convention (1999,Acta A55,543-557)'
_diffrn_orient_matrix_UB_11 -0.0336297000
_diffrn_orient_matrix_UB_12 0.2042525000
_diffrn_orient_matrix_UB_13 0.0007364000
_diffrn_orient_matrix_UB_21 0.1249024000
_diffrn_orient_matrix_UB_22 0.0489178000
_diffrn_orient_matrix_UB_23 0.0491985000
_diffrn_orient_matrix_UB_31 0.0427342000
_diffrn_orient_matrix_UB_32 0.0177821000
_diffrn_orient_matrix_UB_33 -0.1431595000
_diffrn_radiation_monochromator mirror
_diffrn_radiation_probe x-ray
_diffrn_radiation_type 'Cu K\a'
_diffrn_radiation_wavelength 1.54184
_diffrn_reflns_av_R_equivalents 0.0255
_diffrn_reflns_av_unetI/netI 0.0141
_diffrn_reflns_Laue_measured_fraction_full 1.000
_diffrn_reflns_Laue_measured_fraction_max 0.997
_diffrn_reflns_limit_h_max 14
_diffrn_reflns_limit_h_min -14
_diffrn_reflns_limit_k_max 9
_diffrn_reflns_limit_k_min -9
_diffrn_reflns_limit_l_max 9
_diffrn_reflns_limit_l_min -12
_diffrn_reflns_number 9796
_diffrn_reflns_point_group_measured_fraction_full 0.924
_diffrn_reflns_point_group_measured_fraction_max 0.904
_diffrn_reflns_theta_full 67.684
_diffrn_reflns_theta_max 76.266
_diffrn_reflns_theta_min 6.055
_diffrn_source 'micro-focus sealed X-ray tube'
_diffrn_source_type 'SuperNova (Cu) X-ray Source'
_exptl_absorpt_coefficient_mu 0.763
_exptl_absorpt_correction_T_max 1.000
_exptl_absorpt_correction_T_min 0.656
_exptl_absorpt_correction_type gaussian
_exptl_absorpt_process_details
;
CrysAlisPro 1.171.42.75a (Rigaku Oxford Diffraction, 2022)
Numerical absorption correction based on gaussian integration over
a multifaceted crystal model
Empirical absorption correction using spherical harmonics,
implemented in SCALE3 ABSPACK scaling algorithm.
;
_exptl_crystal_colour 'translucent light colourless'
_exptl_crystal_density_diffrn 1.391
_exptl_crystal_description block
_exptl_crystal_F_000 376
_exptl_crystal_size_max 0.26
_exptl_crystal_size_mid 0.18
_exptl_crystal_size_min 0.14
_refine_diff_density_max 0.188
_refine_diff_density_min -0.137
_refine_diff_density_rms 0.030
_refine_ls_abs_structure_details
;
 Flack x determined using 639 quotients [(I+)-(I-)]/[(I+)+(I-)]
 (Parsons, Flack and Wagner, Acta Cryst. B69 (2013) 249-259).
;
_refine_ls_abs_structure_Flack -0.07(10)
_refine_ls_extinction_coef 0.0051(7)
_refine_ls_extinction_expression Fc^*^=kFc[1+0.001xFc^2^\l^3^/sin(2\q)]^-1/4^
_refine_ls_extinction_method 'SHELXL-2018/3 (Sheldrick 2018)'
_refine_ls_goodness_of_fit_ref 1.062
_refine_ls_hydrogen_treatment constr
_refine_ls_matrix_type full
_refine_ls_number_parameters 119
_refine_ls_number_reflns 1600
_refine_ls_number_restraints 1
_refine_ls_restrained_S_all 1.062
_refine_ls_R_factor_all 0.0249
_refine_ls_R_factor_gt 0.0241
_refine_ls_shift/su_max 0.000
_refine_ls_shift/su_mean 0.000
_refine_ls_structure_factor_coef Fsqd
_refine_ls_weighting_details 'w=1/[\s^2^(Fo^2^)+(0.0396P)^2^+0.1149P] where P=(Fo^2^+2Fc^2^)/3'
_refine_ls_weighting_scheme calc
_refine_ls_wR_factor_gt 0.0646
_refine_ls_wR_factor_ref 0.0655
_reflns_Friedel_coverage 0.709
_reflns_Friedel_fraction_full 0.838
_reflns_Friedel_fraction_max 0.799
_reflns_number_gt 1567
_reflns_number_total 1600
_reflns_threshold_expression 'I > 2\s(I)'
_cod_data_source_file d4ob01379d2.cif
_cod_data_source_block ab-89-2-4f20
_cod_depositor_comments 'Adding full bibliography for 7160156--7160157.cif.'
_cod_database_code 7160156
_shelx_shelxl_version_number 2018/3
_chemical_oxdiff_formula C11H14O2
_chemical_oxdiff_usercomment AB-89-2-4F20_ArleneBooner_Baumann
_shelx_space_group_comment
;
The symmetry employed for this shelxl refinement is uniquely defined
by the following loop, which should always be used as a source of
symmetry information in preference to the above space-group names.
They are only intended as comments.
;
_shelx_estimated_absorpt_t_max 0.901
_shelx_estimated_absorpt_t_min 0.826
_olex2_refinement_description
;
1. Fixed Uiso
 At 1.2 times of:
  All C(H) groups, All C(H,H) groups
2.a Ternary CH refined with riding coordinates:
 C1(H1), C3(H3), C4(H4), C5(H5), C6(H6), C9(H9)
2.b Secondary CH2 refined with riding coordinates:
 C2(H2A,H2B), C7(H7A,H7B)
2.c Aromatic/amide H refined with riding coordinates:
 C10(H10), C11(H11)
;
_olex2_submission_special_instructions 'No special instructions were received'
_oxdiff_exptl_absorpt_empirical_details
;
Empirical correction (ABSPACK) includes:
- Absorption correction using spherical harmonics
- Frame scaling
;
_oxdiff_exptl_absorpt_empirical_full_max 1.756
_oxdiff_exptl_absorpt_empirical_full_min 0.633

loop_
_space_group_symop_operation_xyz
'x, y, z'
'-x, -y, z+1/2'
'x+1/2, -y, z'
'-x+1/2, y, z+1/2'

loop_
_atom_site_label
_atom_site_type_symbol
_atom_site_fract_x
_atom_site_fract_y
_atom_site_fract_z
_atom_site_U_iso_or_equiv
_atom_site_adp_type
_atom_site_occupancy
_atom_site_site_symmetry_order
_atom_site_calc_flag
_atom_site_refinement_flags_posn
_atom_site_refinement_flags_adp
_atom_site_refinement_flags_occupancy
_atom_site_disorder_assembly
_atom_site_disorder_group
O1 O 0.49308(11) 1.00847(15) 0.56573(13) 0.0225(3) Uani 1 1 d . . . . .
O2 O 0.66110(10) 0.99756(16) 0.67816(13) 0.0244(3) Uani 1 1 d . . . . .
C1 C 0.64600(13) 0.4281(2) 0.50685(18) 0.0192(3) Uani 1 1 d . . . . .
H1 H 0.653105 0.347747 0.585971 0.023 Uiso 1 1 calc R U . . .
C2 C 0.65021(14) 0.3356(2) 0.37467(18) 0.0234(4) Uani 1 1 d . . . . .
H2A H 0.688670 0.402108 0.301491 0.028 Uiso 1 1 calc R U . . .
H2B H 0.660701 0.201147 0.372876 0.028 Uiso 1 1 calc R U . . .
C3 C 0.53476(14) 0.4094(2) 0.42587(17) 0.0209(4) Uani 1 1 d . . . . .
H3 H 0.475479 0.317293 0.456603 0.025 Uiso 1 1 calc R U . . .
C4 C 0.67777(12) 0.6311(2) 0.52462(17) 0.0181(3) Uani 1 1 d . . . . .
H4 H 0.753618 0.646705 0.573893 0.022 Uiso 1 1 calc R U . . .
C5 C 0.57086(12) 0.71288(19) 0.60163(16) 0.0161(3) Uani 1 1 d . . . . .
H5 H 0.562626 0.650328 0.688524 0.019 Uiso 1 1 calc R U . . .
C6 C 0.45632(13) 0.6896(2) 0.52111(18) 0.0175(3) Uani 1 1 d . . . . .
H6 H 0.399384 0.610788 0.570567 0.021 Uiso 1 1 calc R U . . .
C7 C 0.40615(13) 0.8840(2) 0.50872(19) 0.0228(4) Uani 1 1 d . . . . .
H7A H 0.392419 0.914652 0.415222 0.027 Uiso 1 1 calc R U . . .
H7B H 0.330051 0.893560 0.556307 0.027 Uiso 1 1 calc R U . . .
C8 C 0.58318(13) 0.9171(2) 0.62145(16) 0.0174(3) Uani 1 1 d . . . . .
C9 C 0.48689(13) 0.5986(2) 0.38793(18) 0.0196(3) Uani 1 1 d . . . . .
H9 H 0.415520 0.588332 0.330388 0.023 Uiso 1 1 calc R U . . .
C10 C 0.58248(14) 0.7108(2) 0.32348(18) 0.0227(4) Uani 1 1 d . . . . .
H10 H 0.573013 0.765570 0.239505 0.027 Uiso 1 1 calc R U . . .
C11 C 0.68118(15) 0.7269(2) 0.39365(17) 0.0223(4) Uani 1 1 d . . . . .
H11 H 0.748185 0.793315 0.363671 0.027 Uiso 1 1 calc R U . . .

loop_
_atom_site_aniso_label
_atom_site_aniso_U_11
_atom_site_aniso_U_22
_atom_site_aniso_U_33
_atom_site_aniso_U_23
_atom_site_aniso_U_13
_atom_site_aniso_U_12
O1 0.0254(5) 0.0171(5) 0.0250(6) -0.0023(5) -0.0025(5) 0.0028(4)
O2 0.0254(6) 0.0223(5) 0.0254(7) -0.0043(5) -0.0006(5) -0.0045(4)
C1 0.0216(7) 0.0161(6) 0.0199(8) 0.0002(6) -0.0036(6) 0.0035(5)
C2 0.0265(8) 0.0194(6) 0.0241(9) -0.0045(7) -0.0035(7) 0.0071(6)
C3 0.0212(7) 0.0164(7) 0.0252(9) -0.0030(6) -0.0027(7) 0.0006(6)
C4 0.0151(6) 0.0188(7) 0.0203(8) -0.0020(6) -0.0028(6) 0.0020(5)
C5 0.0182(6) 0.0155(7) 0.0147(8) 0.0006(6) 0.0000(6) -0.0008(5)
C6 0.0150(6) 0.0177(6) 0.0197(8) -0.0019(6) 0.0004(6) -0.0003(5)
C7 0.0204(7) 0.0235(7) 0.0244(9) -0.0054(7) -0.0034(7) 0.0053(6)
C8 0.0210(7) 0.0170(7) 0.0142(8) -0.0005(6) 0.0042(6) 0.0002(6)
C9 0.0198(7) 0.0197(7) 0.0192(8) -0.0045(7) -0.0046(7) 0.0047(5)
C10 0.0336(9) 0.0191(7) 0.0155(8) 0.0019(7) 0.0047(7) 0.0088(6)
C11 0.0248(7) 0.0184(6) 0.0236(9) -0.0003(7) 0.0093(7) 0.0012(6)

loop_
_atom_type_symbol
_atom_type_description
_atom_type_scat_dispersion_real
_atom_type_scat_dispersion_imag
_atom_type_scat_source
C C 0.0181 0.0091 'International Tables Vol C Tables 4.2.6.8 and 6.1.1.4'
H H 0.0000 0.0000 'International Tables Vol C Tables 4.2.6.8 and 6.1.1.4'
O O 0.0492 0.0322 'International Tables Vol C Tables 4.2.6.8 and 6.1.1.4'

loop_
_exptl_crystal_face_index_h
_exptl_crystal_face_index_k
_exptl_crystal_face_index_l
_exptl_crystal_face_perp_dist
-5 -2 -4 0.0897
1 0 -7 0.1141
7 2 0 0.0759
-6 -2 -1 0.0703
2 1 6 0.1256
-4 2 -4 0.0648
1 1 -6 0.1077
6 -2 -1 0.0970
4 -2 4 0.1240
-6 2 2 0.0613
0 -5 -2 0.0955
-1 -4 2 0.0865
0 5 0 0.0447
2 4 -4 0.0657
-1 3 5 0.0696

loop_
_geom_angle_atom_site_label_1
_geom_angle_atom_site_label_2
_geom_angle_atom_site_label_3
_geom_angle
_geom_angle_site_symmetry_1
_geom_angle_site_symmetry_3
_geom_angle_publ_flag
C8 O1 C7 111.63(12) . . ?
C2 C1 C3 59.88(11) . . ?
C2 C1 C4 122.06(15) . . ?
C3 C1 C4 110.27(13) . . ?
C3 C2 C1 60.18(11) . . ?
C1 C3 C9 110.46(13) . . ?
C2 C3 C1 59.94(11) . . ?
C2 C3 C9 122.78(14) . . ?
C1 C4 C5 104.33(12) . . ?
C11 C4 C1 110.51(14) . . ?
C11 C4 C5 106.66(12) . . ?
C6 C5 C4 109.98(12) . . ?
C8 C5 C4 111.93(12) . . ?
C8 C5 C6 104.89(12) . . ?
C5 C6 C9 108.97(12) . . ?
C7 C6 C5 104.61(12) . . ?
C7 C6 C9 114.08(15) . . ?
O1 C7 C6 107.17(12) . . ?
O1 C8 C5 111.36(13) . . ?
O2 C8 O1 120.89(14) . . ?
O2 C8 C5 127.75(14) . . ?
C3 C9 C6 104.21(13) . . ?
C10 C9 C3 110.30(12) . . ?
C10 C9 C6 107.89(13) . . ?
C11 C10 C9 114.60(16) . . ?
C10 C11 C4 114.36(15) . . ?

loop_
_geom_bond_atom_site_label_1
_geom_bond_atom_site_label_2
_geom_bond_distance
_geom_bond_site_symmetry_2
_geom_bond_publ_flag
O1 C7 1.4598(19) . ?
O1 C8 1.344(2) . ?
O2 C8 1.206(2) . ?
C1 C2 1.506(2) . ?
C1 C3 1.510(2) . ?
C1 C4 1.537(2) . ?
C2 C3 1.505(2) . ?
C3 C9 1.534(2) . ?
C4 C5 1.560(2) . ?
C4 C11 1.506(2) . ?
C5 C6 1.542(2) . ?
C5 C8 1.512(2) . ?
C6 C7 1.534(2) . ?
C6 C9 1.549(2) . ?
C9 C10 1.507(2) . ?
C10 C11 1.330(2) . ?

loop_
_exptl_oxdiff_crystal_face_indexfrac_h
_exptl_oxdiff_crystal_face_indexfrac_k
_exptl_oxdiff_crystal_face_indexfrac_l
_exptl_oxdiff_crystal_face_x
_exptl_oxdiff_crystal_face_y
_exptl_oxdiff_crystal_face_z
-5.4025 -1.9874 -3.5117 -0.2268 -0.9448 0.2365
0.5694 -0.1790 -6.5813 -0.0606 -0.2614 0.9633
6.5353 2.1506 -0.2890 0.2193 0.9073 0.3589
-6.4573 -2.1847 -0.7833 -0.2296 -0.9519 -0.2027
1.9460 0.9926 6.2171 0.1419 0.5975 -0.7892
-4.1831 2.4695 -4.2014 0.6420 -0.6084 0.4666
0.7514 1.0422 -6.4096 0.1829 -0.1705 0.9682
6.3807 -2.2866 -0.7288 -0.6822 0.6493 0.3363
3.9828 -2.4332 4.3956 -0.6277 0.5947 -0.5023
-6.2099 1.8854 2.3488 0.5957 -0.5678 -0.5681
0.3561 -4.5101 -2.0226 -0.9347 -0.2756 0.2246
-1.2647 -4.3322 2.4426 -0.8405 -0.2497 -0.4808
0.3825 4.7376 0.0596 0.9549 0.2825 0.0921
1.7135 3.7145 -3.8113 0.6983 0.2082 0.6849
-1.4719 3.1543 4.7519 0.6973 0.2042 -0.6871
